data_1558481
loop_
_publ_author_name
'Poitiers, Nadine Elisabeth'
'Giarrana, Luisa'
'Huch, Volker'
'Zimmer, Michael'
'Scheschkewitz, David'

_publ_section_title
;
 Exohedral functionalization vs. core expansion of siliconoids with Group
 9 metals: catalytic activity in alkene isomerization
;
_journal_name_full 'Chemical Science'
_journal_paper_doi 10.1039/D0SC02861D
_journal_year 2020
_chemical_formula_moiety 'C98 H150 Cl Ir N2 Si7, 0.5(C6 H14)'
_chemical_formula_sum 'C101 H157 Cl Ir N2 Si7'
_chemical_formula_weight 1823.56
_chemical_properties_physical Air-sensitive,Moisture-sensitive
_space_group_crystal_system triclinic
_space_group_IT_number 2
_space_group_name_Hall '-P 1'
_space_group_name_H-M_alt 'P -1'
_atom_sites_solution_hydrogens geom
_audit_creation_method SHELXL-2018/3
_audit_update_record
;
2020-05-04 deposited with the CCDC.	2020-07-02 downloaded from the CCDC.
;
_cell_angle_alpha 105.174(4)
_cell_angle_beta 96.576(4)
_cell_angle_gamma 109.461(4)
_cell_formula_units_Z 2
_cell_length_a 16.5707(18)
_cell_length_b 16.9084(19)
_cell_length_c 21.231(2)
_cell_measurement_reflns_used 9328
_cell_measurement_temperature 232(2)
_cell_measurement_theta_max 22.85
_cell_measurement_theta_min 2.50
_cell_volume 5278.5(10)
_computing_cell_refinement 'Bruker SAINT'
_computing_data_collection 'Bruker APEX2'
_computing_data_reduction 'Bruker SAINT'
_computing_molecular_graphics 'Bruker SHELXTL'
_computing_publication_material 'Bruker SHELXTL'
_computing_structure_refinement 'SHELXL-2018/3 (Sheldrick, 2018)'
_computing_structure_solution 'SHELXS-97 (Sheldrick 2008)'
_diffrn_ambient_temperature 232(2)
_diffrn_measured_fraction_theta_full 0.998
_diffrn_measured_fraction_theta_max 0.984
_diffrn_measurement_device_type 'Bruker APEX-II CCD'
_diffrn_measurement_method '\f and \w scans'
_diffrn_radiation_type MoK\a
_diffrn_radiation_wavelength 0.71073
_diffrn_reflns_av_R_equivalents 0.0613
_diffrn_reflns_av_unetI/netI 0.0731
_diffrn_reflns_Laue_measured_fraction_full 0.998
_diffrn_reflns_Laue_measured_fraction_max 0.984
_diffrn_reflns_limit_h_max 21
_diffrn_reflns_limit_h_min -21
_diffrn_reflns_limit_k_max 21
_diffrn_reflns_limit_k_min -21
_diffrn_reflns_limit_l_max 25
_diffrn_reflns_limit_l_min -27
_diffrn_reflns_number 86047
_diffrn_reflns_point_group_measured_fraction_full 0.998
_diffrn_reflns_point_group_measured_fraction_max 0.984
_diffrn_reflns_theta_full 25.242
_diffrn_reflns_theta_max 27.228
_diffrn_reflns_theta_min 1.337
_exptl_absorpt_coefficient_mu 1.411
_exptl_absorpt_correction_T_max 0.7455
_exptl_absorpt_correction_T_min 0.6468
_exptl_absorpt_correction_type multi-scan
_exptl_absorpt_process_details
; 
 SADABS 2016/2: Krause, L., Herbst-Irmer, R., Sheldrick G.M. & Stalke D., 
 J. Appl. Cryst. 48 (2015) 3-10 
;
_exptl_crystal_colour red
_exptl_crystal_density_diffrn 1.147
_exptl_crystal_description block
_exptl_crystal_F_000 1938
_exptl_crystal_recrystallization_method 'Re-crystallisation from solvent: hexane'
_exptl_crystal_size_max 0.225
_exptl_crystal_size_mid 0.223
_exptl_crystal_size_min 0.203
_refine_diff_density_max 2.194
_refine_diff_density_min -0.953
_refine_diff_density_rms 0.104
_refine_ls_extinction_method none
_refine_ls_goodness_of_fit_ref 1.009
_refine_ls_hydrogen_treatment constr
_refine_ls_matrix_type full
_refine_ls_number_parameters 1081
_refine_ls_number_reflns 23228
_refine_ls_number_restraints 118
_refine_ls_restrained_S_all 1.014
_refine_ls_R_factor_all 0.0797
_refine_ls_R_factor_gt 0.0491
_refine_ls_shift/su_max 0.048
_refine_ls_shift/su_mean 0.001
_refine_ls_structure_factor_coef Fsqd
_refine_ls_weighting_details 'w=1/[\s^2^(Fo^2^)+(0.0761P)^2^] where P=(Fo^2^+2Fc^2^)/3'
_refine_ls_weighting_scheme calc
_refine_ls_wR_factor_gt 0.1193
_refine_ls_wR_factor_ref 0.1340
_reflns_Friedel_coverage 0.000
_reflns_number_gt 16885
_reflns_number_total 23228
_reflns_threshold_expression 'I > 2\s(I)'
_cod_data_source_file d0sc02861d2.cif
_cod_data_source_block sh3975
_cod_database_code 1558481
_shelx_shelxl_version_number 2018/3
_shelx_space_group_comment
; 
The symmetry employed for this shelxl refinement is uniquely defined 
by the following loop, which should always be used as a source of 
symmetry information in preference to the above space-group names. 
They are only intended as comments. 
;
_shelx_estimated_absorpt_t_min 0.742
_shelx_estimated_absorpt_t_max 0.763

loop_
_space_group_symop_operation_xyz
'x, y, z'
'-x, -y, -z'

loop_
_atom_site_label
_atom_site_type_symbol
_atom_site_fract_x
_atom_site_fract_y
_atom_site_fract_z
_atom_site_U_iso_or_equiv
_atom_site_adp_type
_atom_site_occupancy
_atom_site_site_symmetry_order
_atom_site_calc_flag
_atom_site_refinement_flags_posn
_atom_site_refinement_flags_adp
_atom_site_refinement_flags_occupancy
_atom_site_disorder_assembly
_atom_site_disorder_group
Ir Ir 0.33232(2) 0.25469(2) 0.60137(2) 0.03560(7) Uani 1 1 d . . . . .
Si1 Si 0.19398(7) 0.28543(7) 0.74787(5) 0.0308(2) Uani 1 1 d . . . . .
Si2 Si 0.15786(7) 0.18221(7) 0.80710(5) 0.0342(3) Uani 1 1 d . . . . .
Si3 Si 0.23018(7) 0.30290(7) 0.64937(5) 0.0320(2) Uani 1 1 d . . . . .
Si4 Si 0.31389(7) 0.41374(7) 0.76436(5) 0.0292(2) Uani 1 1 d . . . . .
Si5 Si 0.22779(7) 0.49837(7) 0.74767(5) 0.0291(2) Uani 1 1 d . . . . .
Si6 Si 0.12383(6) 0.35409(7) 0.68899(5) 0.0280(2) Uani 1 1 d . . . . .
Si7 Si 0.41008(7) 0.37416(7) 0.69698(5) 0.0303(2) Uani 1 1 d . . . . .
Cl Cl 0.11482(8) 0.25255(8) 0.88352(5) 0.0524(3) Uani 1 1 d . . . . .
N1 N 0.5042(2) 0.4698(2) 0.69050(16) 0.0347(8) Uani 1 1 d . . . . .
N2 N 0.5143(2) 0.3867(2) 0.74905(16) 0.0349(8) Uani 1 1 d . . . . .
C1 C 0.2744(3) 0.2192(4) 0.4947(2) 0.0605(14) Uani 1 1 d . . . . .
H1 H 0.223370 0.235884 0.485842 0.073 Uiso 1 1 calc R U . . .
C2 C 0.3458(4) 0.2536(5) 0.4595(3) 0.087(2) Uani 1 1 d . . . . .
H2A H 0.351427 0.313455 0.460361 0.104 Uiso 1 1 calc R U . . .
H2B H 0.327769 0.216108 0.412506 0.104 Uiso 1 1 calc R U . . .
C3 C 0.4351(4) 0.2568(4) 0.4887(3) 0.0785(18) Uani 1 1 d . . . . .
H3A H 0.480661 0.307885 0.483671 0.094 Uiso 1 1 calc R U . . .
H3B H 0.442656 0.203266 0.463454 0.094 Uiso 1 1 calc R U . . .
C4 C 0.4471(3) 0.2637(4) 0.5625(2) 0.0541(13) Uani 1 1 d . . . . .
H4 H 0.500609 0.313747 0.591214 0.065 Uiso 1 1 calc R U . . .
C5 C 0.4244(3) 0.1910(3) 0.5850(2) 0.0521(13) Uani 1 1 d . . . . .
H5 H 0.464752 0.199708 0.626673 0.063 Uiso 1 1 calc R U . . .
C6 C 0.3828(3) 0.0965(4) 0.5406(3) 0.0653(15) Uani 1 1 d . . . . .
H6A H 0.367023 0.058318 0.568517 0.078 Uiso 1 1 calc R U . . .
H6B H 0.426151 0.081383 0.517366 0.078 Uiso 1 1 calc R U . . .
C7 C 0.3013(4) 0.0766(4) 0.4886(3) 0.0725(16) Uani 1 1 d . . . . .
H7A H 0.260282 0.016033 0.480931 0.087 Uiso 1 1 calc R U . . .
H7B H 0.318067 0.079761 0.446313 0.087 Uiso 1 1 calc R U . . .
C8 C 0.2543(3) 0.1407(3) 0.5095(2) 0.0510(12) Uani 1 1 d . . . . .
H8 H 0.191787 0.111586 0.509896 0.061 Uiso 1 1 calc R U . . .
C9 C 0.5606(2) 0.4544(3) 0.73100(19) 0.0342(9) Uani 1 1 d . . . . .
C10 C 0.5244(3) 0.5264(3) 0.6461(2) 0.0415(10) Uani 1 1 d . . . . .
C11 C 0.4378(3) 0.5013(4) 0.5988(3) 0.0579(13) Uani 1 1 d . . . . .
H11A H 0.445923 0.537205 0.569321 0.087 Uiso 1 1 calc R U . . .
H11B H 0.395233 0.511469 0.624380 0.087 Uiso 1 1 calc R U . . .
H11C H 0.416612 0.439261 0.572327 0.087 Uiso 1 1 calc R U . . .
C12 C 0.5578(3) 0.6236(3) 0.6867(3) 0.0591(13) Uani 1 1 d . . . . .
H12A H 0.566579 0.658912 0.656868 0.089 Uiso 1 1 calc R U . . .
H12B H 0.613005 0.639605 0.717372 0.089 Uiso 1 1 calc R U . . .
H12C H 0.515124 0.634448 0.711894 0.089 Uiso 1 1 calc R U . . .
C13 C 0.5911(3) 0.5089(4) 0.6059(3) 0.0585(13) Uani 1 1 d . . . . .
H13A H 0.571877 0.445926 0.582869 0.088 Uiso 1 1 calc R U . . .
H13B H 0.647855 0.529472 0.636020 0.088 Uiso 1 1 calc R U . . .
H13C H 0.596048 0.540335 0.573413 0.088 Uiso 1 1 calc R U . . .
C14 C 0.6572(3) 0.5039(3) 0.7533(2) 0.0423(10) Uani 1 1 d . . . . .
C15 C 0.6924(3) 0.5819(4) 0.8055(3) 0.0601(14) Uani 1 1 d . . . . .
H15 H 0.655368 0.607044 0.825865 0.072 Uiso 1 1 calc R U . . .
C16 C 0.7831(4) 0.6237(4) 0.8284(3) 0.083(2) Uani 1 1 d . . . . .
H16 H 0.807187 0.676191 0.865042 0.100 Uiso 1 1 calc R U . . .
C17 C 0.8368(3) 0.5888(5) 0.7978(3) 0.085(2) Uani 1 1 d . . . . .
H17 H 0.897964 0.617883 0.812920 0.102 Uiso 1 1 calc R U . . .
C18 C 0.8021(3) 0.5104(4) 0.7444(3) 0.0720(16) Uani 1 1 d . . . . .
H18 H 0.839501 0.486076 0.723743 0.086 Uiso 1 1 calc R U . . .
C19 C 0.7133(3) 0.4691(3) 0.7224(3) 0.0539(12) Uani 1 1 d . . . . .
H19 H 0.689651 0.416469 0.685819 0.065 Uiso 1 1 calc R U . . .
C20 C 0.5408(2) 0.3481(3) 0.7992(2) 0.0468(11) Uani 1 1 d D . . . .
C21 C 0.4577(3) 0.2748(3) 0.7991(3) 0.0582(13) Uani 1 1 d D . . . .
H21A H 0.435348 0.230635 0.755062 0.087 Uiso 1 1 calc R U . . .
H21B H 0.413978 0.299257 0.810442 0.087 Uiso 1 1 calc R U . . .
H21C H 0.470536 0.247490 0.831876 0.087 Uiso 1 1 calc R U . . .
C22 C 0.5758(4) 0.4184(4) 0.8676(2) 0.099(3) Uani 1 1 d D . . . .
H22A H 0.631401 0.462597 0.868309 0.148 Uiso 1 1 calc R U . . .
H22B H 0.584213 0.391100 0.901444 0.148 Uiso 1 1 calc R U . . .
H22C H 0.534079 0.446414 0.876937 0.148 Uiso 1 1 calc R U . . .
C23 C 0.6072(4) 0.3071(5) 0.7783(4) 0.098(2) Uani 1 1 d D . . . .
H23A H 0.586392 0.270383 0.731676 0.148 Uiso 1 1 calc R U . . .
H23B H 0.613681 0.271160 0.805886 0.148 Uiso 1 1 calc R U . . .
H23C H 0.663409 0.353842 0.784011 0.148 Uiso 1 1 calc R U . . .
C24 C -0.0005(2) 0.3188(3) 0.6596(2) 0.0341(9) Uani 1 1 d . . . . .
C25 C -0.0416(3) 0.2907(3) 0.5904(2) 0.0375(9) Uani 1 1 d . . . . .
C26 C -0.1317(3) 0.2661(3) 0.5720(2) 0.0476(11) Uani 1 1 d . . . . .
H26 H -0.158399 0.246454 0.526315 0.057 Uiso 1 1 calc R U . . .
C27 C -0.1842(3) 0.2692(3) 0.6187(2) 0.0480(11) Uani 1 1 d . . . . .
C28 C -0.1437(3) 0.2974(3) 0.6854(2) 0.0472(11) Uani 1 1 d . . . . .
H28 H -0.178179 0.300253 0.717540 0.057 Uiso 1 1 calc R U . . .
C29 C -0.0539(2) 0.3217(3) 0.7072(2) 0.0385(10) Uani 1 1 d . . . . .
C30 C 0.0097(3) 0.2868(3) 0.5361(2) 0.0402(10) Uani 1 1 d . . . . .
H30 H 0.069429 0.332790 0.555629 0.048 Uiso 1 1 calc R U . . .
C31 C 0.0194(4) 0.1981(3) 0.5132(3) 0.0646(14) Uani 1 1 d . . . . .
H31A H -0.038134 0.151339 0.493571 0.097 Uiso 1 1 calc R U . . .
H31B H 0.047279 0.187620 0.551216 0.097 Uiso 1 1 calc R U . . .
H31C H 0.055166 0.198564 0.480059 0.097 Uiso 1 1 calc R U . . .
C32 C -0.0295(3) 0.3068(4) 0.4757(2) 0.0665(15) Uani 1 1 d . . . . .
H32A H -0.084507 0.258351 0.451520 0.100 Uiso 1 1 calc R U . . .
H32B H 0.011239 0.313491 0.446230 0.100 Uiso 1 1 calc R U . . .
H32C H -0.039810 0.361097 0.491133 0.100 Uiso 1 1 calc R U . . .
C33 C -0.2830(3) 0.2436(4) 0.5974(3) 0.0628(14) Uani 1 1 d . . . . .
H33 H -0.304913 0.258791 0.638579 0.075 Uiso 1 1 calc R U . . .
C34 C -0.3043(4) 0.2959(5) 0.5547(3) 0.095(2) Uani 1 1 d . . . . .
H34A H -0.286899 0.279810 0.512540 0.143 Uiso 1 1 calc R U . . .
H34B H -0.272783 0.358672 0.577936 0.143 Uiso 1 1 calc R U . . .
H34C H -0.366921 0.282711 0.546078 0.143 Uiso 1 1 calc R U . . .
C35 C -0.3277(4) 0.1465(5) 0.5640(4) 0.119(3) Uani 1 1 d . . . . .
H35A H -0.389557 0.132067 0.547274 0.179 Uiso 1 1 calc R U . . .
H35B H -0.321218 0.116045 0.596007 0.179 Uiso 1 1 calc R U . . .
H35C H -0.301543 0.128061 0.527092 0.179 Uiso 1 1 calc R U . . .
C36 C -0.0205(3) 0.3480(3) 0.7823(2) 0.0445(11) Uani 1 1 d . . . . .
H36 H 0.043531 0.362303 0.790990 0.053 Uiso 1 1 calc R U . . .
C37 C -0.0355(3) 0.4290(4) 0.8212(2) 0.0611(14) Uani 1 1 d . . . . .
H37A H -0.012902 0.476248 0.802282 0.092 Uiso 1 1 calc R U . . .
H37B H -0.005225 0.448254 0.867637 0.092 Uiso 1 1 calc R U . . .
H37C H -0.097833 0.414378 0.818406 0.092 Uiso 1 1 calc R U . . .
C38 C -0.0627(3) 0.2711(4) 0.8080(3) 0.0618(14) Uani 1 1 d . . . . .
H38A H -0.049227 0.220808 0.785329 0.093 Uiso 1 1 calc R U . . .
H38B H -0.125760 0.254871 0.799105 0.093 Uiso 1 1 calc R U . . .
H38C H -0.039745 0.288811 0.855771 0.093 Uiso 1 1 calc R U . . .
C39 C 0.2903(2) 0.5834(3) 0.70717(19) 0.0306(8) Uani 1 1 d . . . . .
C40 C 0.2704(3) 0.5793(3) 0.63946(19) 0.0331(9) Uani 1 1 d . . . . .
C41 C 0.3192(3) 0.6504(3) 0.6199(2) 0.0397(10) Uani 1 1 d . . . . .
H41 H 0.306533 0.645938 0.574477 0.048 Uiso 1 1 calc R U . . .
C42 C 0.3847(3) 0.7262(3) 0.6631(2) 0.0406(10) Uani 1 1 d . . . . .
C43 C 0.4047(3) 0.7290(3) 0.7292(2) 0.0413(10) Uani 1 1 d . . . . .
H43 H 0.449733 0.779544 0.759929 0.050 Uiso 1 1 calc R U . . .
C44 C 0.3607(3) 0.6598(3) 0.7516(2) 0.0362(9) Uani 1 1 d . . . . .
C45 C 0.1959(3) 0.5038(3) 0.5864(2) 0.0381(10) Uani 1 1 d . . . . .
H45 H 0.160423 0.465080 0.609108 0.046 Uiso 1 1 calc R U . . .
C46 C 0.2271(3) 0.4478(3) 0.5345(2) 0.0477(11) Uani 1 1 d . . . . .
H46A H 0.177046 0.403952 0.499991 0.072 Uiso 1 1 calc R U . . .
H46B H 0.257600 0.418237 0.555601 0.072 Uiso 1 1 calc R U . . .
H46C H 0.266719 0.485399 0.514489 0.072 Uiso 1 1 calc R U . . .
C47 C 0.1357(3) 0.5393(3) 0.5511(2) 0.0575(13) Uani 1 1 d . . . . .
H47A H 0.166393 0.570485 0.523184 0.086 Uiso 1 1 calc R U . . .
H47B H 0.119802 0.579513 0.584331 0.086 Uiso 1 1 calc R U . . .
H47C H 0.082979 0.490173 0.523419 0.086 Uiso 1 1 calc R U . . .
C48 C 0.4283(3) 0.8041(3) 0.6395(2) 0.0528(12) Uani 1 1 d . . . . .
H48 H 0.424868 0.779832 0.591051 0.063 Uiso 1 1 calc R U . . .
C49 C 0.5246(4) 0.8557(4) 0.6729(3) 0.0788(18) Uani 1 1 d . . . . .
H49A H 0.554872 0.815149 0.670355 0.118 Uiso 1 1 calc R U . . .
H49B H 0.530179 0.887307 0.719512 0.118 Uiso 1 1 calc R U . . .
H49C H 0.550446 0.897775 0.650358 0.118 Uiso 1 1 calc R U . . .
C50 C 0.3749(5) 0.8632(4) 0.6471(4) 0.098(2) Uani 1 1 d . . . . .
H50A H 0.392987 0.904078 0.622044 0.147 Uiso 1 1 calc R U . . .
H50B H 0.384912 0.896231 0.693979 0.147 Uiso 1 1 calc R U . . .
H50C H 0.312994 0.826658 0.629966 0.147 Uiso 1 1 calc R U . . .
C51 C 0.3906(3) 0.6709(3) 0.8252(2) 0.0446(11) Uani 1 1 d . . . . .
H51 H 0.349780 0.619074 0.834013 0.054 Uiso 1 1 calc R U . . .
C52 C 0.4824(3) 0.6701(4) 0.8413(3) 0.0682(16) Uani 1 1 d . . . . .
H52A H 0.482830 0.614016 0.814911 0.102 Uiso 1 1 calc R U . . .
H52B H 0.498773 0.677923 0.888485 0.102 Uiso 1 1 calc R U . . .
H52C H 0.524003 0.717985 0.830595 0.102 Uiso 1 1 calc R U . . .
C53 C 0.3828(4) 0.7533(3) 0.8712(3) 0.0719(16) Uani 1 1 d . . . . .
H53A H 0.423540 0.805900 0.865290 0.108 Uiso 1 1 calc R U . . .
H53B H 0.396456 0.755324 0.917385 0.108 Uiso 1 1 calc R U . . .
H53C H 0.323348 0.750770 0.859989 0.108 Uiso 1 1 calc R U . . .
C54 C 0.1843(3) 0.5646(3) 0.81482(19) 0.0352(9) Uani 1 1 d . . . . .
C55 C 0.1381(3) 0.6139(3) 0.7948(2) 0.0428(10) Uani 1 1 d . . . . .
C56 C 0.1094(3) 0.6672(3) 0.8417(3) 0.0543(12) Uani 1 1 d . . . . .
H56 H 0.078795 0.699334 0.827169 0.065 Uiso 1 1 calc R U . . .
C57 C 0.1245(4) 0.6741(3) 0.9082(3) 0.0615(14) Uani 1 1 d . . . . .
C58 C 0.1670(3) 0.6247(3) 0.9270(2) 0.0563(13) Uani 1 1 d . . . . .
H58 H 0.176752 0.628213 0.972304 0.068 Uiso 1 1 calc R U . . .
C59 C 0.1971(3) 0.5694(3) 0.8835(2) 0.0430(10) Uani 1 1 d . . . . .
C60 C 0.1143(3) 0.6109(3) 0.7224(2) 0.0459(11) Uani 1 1 d . . . . .
H60 H 0.139962 0.572496 0.695189 0.055 Uiso 1 1 calc R U . . .
C61 C 0.0143(3) 0.5700(4) 0.6944(3) 0.0643(14) Uani 1 1 d . . . . .
H61A H 0.001918 0.567200 0.647925 0.096 Uiso 1 1 calc R U . . .
H61B H -0.012797 0.606361 0.720118 0.096 Uiso 1 1 calc R U . . .
H61C H -0.009244 0.510785 0.697581 0.096 Uiso 1 1 calc R U . . .
C62 C 0.1549(3) 0.7040(3) 0.7153(3) 0.0615(14) Uani 1 1 d . . . . .
H62A H 0.140253 0.700065 0.668688 0.092 Uiso 1 1 calc R U . . .
H62B H 0.218141 0.726804 0.730589 0.092 Uiso 1 1 calc R U . . .
H62C H 0.131610 0.743513 0.742062 0.092 Uiso 1 1 calc R U . . .
C63 C 0.0892(5) 0.7309(5) 0.9571(3) 0.099(2) Uani 1 1 d . . . . .
H63 H 0.063525 0.760377 0.930506 0.118 Uiso 1 1 calc R U . . .
C64 C 0.1578(8) 0.8003(7) 1.0072(6) 0.222(7) Uani 1 1 d . . . . .
H64A H 0.202833 0.830292 0.986666 0.332 Uiso 1 1 calc R U . . .
H64B H 0.182852 0.776337 1.037610 0.332 Uiso 1 1 calc R U . . .
H64C H 0.135133 0.842021 1.031755 0.332 Uiso 1 1 calc R U . . .
C65 C 0.0129(6) 0.6740(6) 0.9786(4) 0.128(3) Uani 1 1 d . . . . .
H65A H -0.025990 0.625078 0.939977 0.192 Uiso 1 1 calc R U . . .
H65B H -0.018935 0.709278 0.998360 0.192 Uiso 1 1 calc R U . . .
H65C H 0.034826 0.651036 1.011300 0.192 Uiso 1 1 calc R U . . .
C66 C 0.2383(3) 0.5141(3) 0.9121(2) 0.0515(12) Uani 1 1 d . . . . .
H66 H 0.237224 0.464885 0.874024 0.062 Uiso 1 1 calc R U . . .
C67 C 0.3329(4) 0.5662(5) 0.9489(3) 0.088(2) Uani 1 1 d . . . . .
H67A H 0.366907 0.588759 0.918790 0.132 Uiso 1 1 calc R U . . .
H67B H 0.356290 0.528028 0.965269 0.132 Uiso 1 1 calc R U . . .
H67C H 0.336091 0.615322 0.986450 0.132 Uiso 1 1 calc R U . . .
C68 C 0.1873(4) 0.4731(3) 0.9590(3) 0.0681(15) Uani 1 1 d . . . . .
H68A H 0.125741 0.442217 0.936904 0.102 Uiso 1 1 calc R U . . .
H68B H 0.193447 0.519547 0.999586 0.102 Uiso 1 1 calc R U . . .
H68C H 0.210436 0.431667 0.970288 0.102 Uiso 1 1 calc R U . . .
C69 C 0.0616(3) 0.0694(3) 0.7762(2) 0.0449(11) Uani 1 1 d . . . . .
C70 C 0.0064(3) 0.0309(3) 0.7118(2) 0.0473(11) Uani 1 1 d . . . . .
C71 C -0.0539(3) -0.0560(3) 0.6937(3) 0.0650(15) Uani 1 1 d . . . . .
H71 H -0.089468 -0.081780 0.650228 0.078 Uiso 1 1 calc R U . . .
C72 C -0.0640(4) -0.1058(3) 0.7360(4) 0.0735(17) Uani 1 1 d . . . . .
C73 C -0.0150(4) -0.0665(4) 0.7985(3) 0.0741(17) Uani 1 1 d . . . . .
H73 H -0.023901 -0.098992 0.828637 0.089 Uiso 1 1 calc R U . . .
C74 C 0.0485(3) 0.0197(3) 0.8220(3) 0.0570(13) Uani 1 1 d . . . . .
C75 C 0.0089(3) 0.0784(3) 0.6599(2) 0.0499(12) Uani 1 1 d . . . . .
H75 H 0.051179 0.140238 0.680995 0.060 Uiso 1 1 calc R U . . .
C76 C 0.0405(4) 0.0351(4) 0.6000(3) 0.0734(16) Uani 1 1 d . . . . .
H76A H -0.001525 -0.024828 0.577252 0.110 Uiso 1 1 calc R U . . .
H76B H 0.097149 0.033504 0.615583 0.110 Uiso 1 1 calc R U . . .
H76C H 0.045929 0.069103 0.569260 0.110 Uiso 1 1 calc R U . . .
C77 C -0.0802(3) 0.0805(4) 0.6362(3) 0.0679(15) Uani 1 1 d . . . . .
H77A H -0.075464 0.114613 0.605498 0.102 Uiso 1 1 calc R U . . .
H77B H -0.099910 0.107738 0.674371 0.102 Uiso 1 1 calc R U . . .
H77C H -0.122190 0.020563 0.613525 0.102 Uiso 1 1 calc R U . . .
C78 C -0.1251(5) -0.2040(4) 0.7099(5) 0.121(3) Uani 1 1 d D . . . .
H78A H -0.088540 -0.218190 0.742131 0.145 Uiso 0.463(17) 1 calc R U P A 1
H78B H -0.123575 -0.208670 0.755541 0.145 Uiso 0.537(17) 1 calc R U P A 2
C79A C -0.1945(13) -0.2220(15) 0.7428(13) 0.136(7) Uani 0.463(17) 1 d D U P A 1
H79A H -0.219996 -0.177542 0.745660 0.204 Uiso 0.463(17) 1 calc R U P A 1
H79B H -0.172732 -0.221028 0.787491 0.204 Uiso 0.463(17) 1 calc R U P A 1
H79C H -0.238945 -0.280027 0.717916 0.204 Uiso 0.463(17) 1 calc R U P A 1
C80A C -0.1092(15) -0.2601(11) 0.6552(9) 0.099(5) Uani 0.463(17) 1 d D U P A 1
H80A H -0.089472 -0.228124 0.624391 0.148 Uiso 0.463(17) 1 calc R U P A 1
H80B H -0.162804 -0.311103 0.632358 0.148 Uiso 0.463(17) 1 calc R U P A 1
H80C H -0.064230 -0.279582 0.670988 0.148 Uiso 0.463(17) 1 calc R U P A 1
C79B C -0.2134(7) -0.2188(13) 0.6983(13) 0.129(6) Uani 0.537(17) 1 d D U P A 2
H79D H -0.222890 -0.170975 0.729280 0.193 Uiso 0.537(17) 1 calc R U P A 2
H79E H -0.246154 -0.274458 0.704592 0.193 Uiso 0.537(17) 1 calc R U P A 2
H79F H -0.233308 -0.221314 0.652735 0.193 Uiso 0.537(17) 1 calc R U P A 2
C80B C -0.0798(10) -0.2610(8) 0.6928(10) 0.084(4) Uani 0.537(17) 1 d D U P A 2
H80D H -0.041667 -0.241536 0.663870 0.126 Uiso 0.537(17) 1 calc R U P A 2
H80E H -0.121695 -0.320854 0.669591 0.126 Uiso 0.537(17) 1 calc R U P A 2
H80F H -0.044807 -0.259942 0.733145 0.126 Uiso 0.537(17) 1 calc R U P A 2
C81 C 0.0975(4) 0.0549(4) 0.8955(3) 0.0703(16) Uani 1 1 d . . . . .
H81 H 0.143168 0.113886 0.903013 0.084 Uiso 1 1 calc R U . . .
C82 C 0.1441(5) -0.0041(5) 0.9122(4) 0.112(3) Uani 1 1 d . . . . .
H82A H 0.101086 -0.063013 0.904311 0.168 Uiso 1 1 calc R U . . .
H82B H 0.174917 0.020920 0.958817 0.168 Uiso 1 1 calc R U . . .
H82C H 0.185750 -0.007451 0.884003 0.168 Uiso 1 1 calc R U . . .
C83 C 0.0363(5) 0.0673(5) 0.9415(3) 0.105(3) Uani 1 1 d . . . . .
H83A H 0.012082 0.109160 0.932614 0.157 Uiso 1 1 calc R U . . .
H83B H 0.068564 0.089678 0.987708 0.157 Uiso 1 1 calc R U . . .
H83C H -0.011025 0.010882 0.933818 0.157 Uiso 1 1 calc R U . . .
C84 C 0.2604(3) 0.1641(3) 0.8400(2) 0.0393(10) Uani 1 1 d . . . . .
C85 C 0.2752(3) 0.0923(3) 0.7979(2) 0.0467(11) Uani 1 1 d . . . . .
C86 C 0.3386(4) 0.0652(4) 0.8229(3) 0.0642(14) Uani 1 1 d . . . . .
H86 H 0.347800 0.017496 0.794625 0.077 Uiso 1 1 calc R U . . .
C87 C 0.3887(4) 0.1049(4) 0.8871(3) 0.0739(17) Uani 1 1 d . . . . .
C88 C 0.3770(4) 0.1782(4) 0.9260(3) 0.0622(14) Uani 1 1 d . . . . .
H88 H 0.412013 0.207555 0.969580 0.075 Uiso 1 1 calc R U . . .
C89 C 0.3164(3) 0.2106(3) 0.9041(2) 0.0454(11) Uani 1 1 d . . . . .
C90 C 0.2255(3) 0.0429(3) 0.7247(2) 0.0499(11) Uani 1 1 d . . . . .
H90 H 0.181209 0.068251 0.715563 0.060 Uiso 1 1 calc R U . . .
C91 C 0.2861(3) 0.0586(3) 0.6767(3) 0.0600(13) Uani 1 1 d . . . . .
H91A H 0.253664 0.023940 0.631216 0.090 Uiso 1 1 calc R U . . .
H91B H 0.334572 0.041008 0.687635 0.090 Uiso 1 1 calc R U . . .
H91C H 0.308662 0.120962 0.680758 0.090 Uiso 1 1 calc R U . . .
C92 C 0.1759(4) -0.0555(3) 0.7110(3) 0.0709(16) Uani 1 1 d . . . . .
H92A H 0.140648 -0.081859 0.665655 0.106 Uiso 1 1 calc R U . . .
H92B H 0.138070 -0.063896 0.742318 0.106 Uiso 1 1 calc R U . . .
H92C H 0.217477 -0.083637 0.716358 0.106 Uiso 1 1 calc R U . . .
C93 C 0.4610(6) 0.0785(5) 0.9169(5) 0.123(3) Uani 1 1 d D . . . .
H93A H 0.511377 0.128753 0.949242 0.148 Uiso 0.349(10) 1 calc R U P B 1
H93B H 0.464060 0.099324 0.965605 0.148 Uiso 0.651(10) 1 calc R U P B 2
C94A C 0.4860(19) 0.018(2) 0.8648(10) 0.148(6) Uani 0.349(10) 1 d D U P B 1
H94A H 0.520223 0.052029 0.839684 0.223 Uiso 0.349(10) 1 calc R U P B 1
H94B H 0.520714 -0.007462 0.886165 0.223 Uiso 0.349(10) 1 calc R U P B 1
H94C H 0.433423 -0.028162 0.834703 0.223 Uiso 0.349(10) 1 calc R U P B 1
C95A C 0.4105(14) 0.0103(16) 0.9465(15) 0.150(7) Uani 0.349(10) 1 d D U P B 1
H95A H 0.388283 0.038263 0.982717 0.226 Uiso 0.349(10) 1 calc R U P B 1
H95B H 0.361793 -0.036015 0.912205 0.226 Uiso 0.349(10) 1 calc R U P B 1
H95C H 0.449084 -0.015316 0.963667 0.226 Uiso 0.349(10) 1 calc R U P B 1
C94B C 0.5515(7) 0.1317(9) 0.9110(7) 0.127(4) Uani 0.651(10) 1 d D U P B 2
H94D H 0.559791 0.193742 0.922557 0.190 Uiso 0.651(10) 1 calc R U P B 2
H94E H 0.595294 0.124752 0.941195 0.190 Uiso 0.651(10) 1 calc R U P B 2
H94F H 0.557717 0.110804 0.865365 0.190 Uiso 0.651(10) 1 calc R U P B 2
C95B C 0.4345(12) -0.0181(7) 0.9015(10) 0.170(6) Uani 0.651(10) 1 d D U P B 2
H95D H 0.375174 -0.043398 0.907396 0.255 Uiso 0.651(10) 1 calc R U P B 2
H95E H 0.436649 -0.044227 0.855525 0.255 Uiso 0.651(10) 1 calc R U P B 2
H95F H 0.474225 -0.030279 0.931355 0.255 Uiso 0.651(10) 1 calc R U P B 2
C96 C 0.3170(3) 0.2961(3) 0.9505(2) 0.0530(12) Uani 1 1 d . . . . .
H96 H 0.278144 0.316028 0.925036 0.064 Uiso 1 1 calc R U . . .
C97 C 0.4083(3) 0.3693(4) 0.9723(3) 0.0735(16) Uani 1 1 d . . . . .
H97A H 0.449484 0.349301 0.993231 0.110 Uiso 1 1 calc R U . . .
H97B H 0.406862 0.421548 1.004001 0.110 Uiso 1 1 calc R U . . .
H97C H 0.426556 0.383534 0.933483 0.110 Uiso 1 1 calc R U . . .
C98 C 0.2800(4) 0.2828(4) 1.0120(3) 0.0791(18) Uani 1 1 d . . . . .
H98A H 0.218287 0.244659 0.997589 0.119 Uiso 1 1 calc R U . . .
H98B H 0.286634 0.339719 1.042287 0.119 Uiso 1 1 calc R U . . .
H98C H 0.311784 0.255689 1.034790 0.119 Uiso 1 1 calc R U . . .
C99_1 C 0.2915(16) 0.0966(16) 0.1172(12) 0.186(9) Uiso 0.5 1 d D U P . .
H99A_1 H 0.253274 0.115680 0.091917 0.279 Uiso 0.5 1 calc R U P . .
H99B_1 H 0.335479 0.147790 0.151633 0.279 Uiso 0.5 1 calc R U P . .
H99C_1 H 0.320241 0.067019 0.087303 0.279 Uiso 0.5 1 calc R U P . .
C100_1 C 0.2523(15) 0.0505(16) 0.1406(13) 0.179(9) Uiso 0.5 1 d D U P . .
H1A0_1 H 0.222011 0.081653 0.168461 0.215 Uiso 0.5 1 calc R U P . .
H1B0_1 H 0.206878 0.001437 0.104575 0.215 Uiso 0.5 1 calc R U P . .
C101_1 C 0.2826(14) 0.0216(16) 0.1710(11) 0.158(7) Uiso 0.5 1 d D U P . .
H1A1_1 H 0.314514 -0.007161 0.143072 0.190 Uiso 0.5 1 calc R U P . .
H1B1_1 H 0.327201 0.071436 0.207050 0.190 Uiso 0.5 1 calc R U P . .
C102_1 C 0.2494(15) -0.0238(16) 0.1939(13) 0.192(9) Uiso 0.5 1 d D U P . .
H1A2_1 H 0.231608 -0.079933 0.157612 0.230 Uiso 0.5 1 calc R U P . .
H1B2_1 H 0.195334 -0.012322 0.195493 0.230 Uiso 0.5 1 calc R U P . .
C103_1 C 0.2562(14) -0.0444(16) 0.2362(11) 0.168(8) Uiso 0.5 1 d D U P . .
H1A3_1 H 0.196783 -0.080697 0.237596 0.201 Uiso 0.5 1 calc R U P . .
H1B3_1 H 0.275717 0.009227 0.275166 0.201 Uiso 0.5 1 calc R U P . .
C104_1 C 0.2974(15) -0.0805(15) 0.2457(11) 0.163(8) Uiso 0.5 1 d D U P . .
H10A_1 H 0.292543 -0.091737 0.287862 0.244 Uiso 0.5 1 calc R U P . .
H10B_1 H 0.278278 -0.136309 0.209788 0.244 Uiso 0.5 1 calc R U P . .
H10C_1 H 0.357997 -0.045491 0.247732 0.244 Uiso 0.5 1 calc R U P . .

loop_
_atom_site_aniso_label
_atom_site_aniso_U_11
_atom_site_aniso_U_22
_atom_site_aniso_U_33
_atom_site_aniso_U_23
_atom_site_aniso_U_13
_atom_site_aniso_U_12
Ir 0.02858(9) 0.04515(11) 0.02999(10) 0.00333(7) 0.00455(6) 0.01748(7)
Si1 0.0278(5) 0.0334(6) 0.0319(6) 0.0125(5) 0.0038(4) 0.0116(5)
Si2 0.0359(6) 0.0338(6) 0.0337(6) 0.0126(5) 0.0073(5) 0.0128(5)
Si3 0.0265(5) 0.0420(6) 0.0253(5) 0.0047(5) 0.0021(4) 0.0160(5)
Si4 0.0246(5) 0.0331(6) 0.0297(5) 0.0092(5) 0.0045(4) 0.0116(5)
Si5 0.0287(5) 0.0311(6) 0.0283(5) 0.0079(4) 0.0064(4) 0.0133(5)
Si6 0.0225(5) 0.0339(6) 0.0276(5) 0.0082(4) 0.0029(4) 0.0128(4)
Si7 0.0241(5) 0.0372(6) 0.0299(6) 0.0093(5) 0.0052(4) 0.0133(5)
Cl 0.0536(7) 0.0662(8) 0.0399(6) 0.0117(5) 0.0154(5) 0.0283(6)
N1 0.0249(17) 0.044(2) 0.0378(19) 0.0153(16) 0.0076(14) 0.0140(15)
N2 0.0250(17) 0.042(2) 0.0361(18) 0.0114(16) 0.0029(14) 0.0129(15)
C1 0.060(3) 0.095(4) 0.030(2) 0.006(3) 0.004(2) 0.048(3)
C2 0.108(5) 0.124(6) 0.043(3) 0.027(3) 0.032(3) 0.055(5)
C3 0.075(4) 0.094(5) 0.063(4) 0.010(3) 0.037(3) 0.032(4)
C4 0.037(3) 0.072(4) 0.046(3) 0.002(2) 0.013(2) 0.023(2)
C5 0.033(2) 0.058(3) 0.055(3) -0.009(2) 0.001(2) 0.028(2)
C6 0.057(3) 0.064(3) 0.070(4) -0.002(3) 0.016(3) 0.032(3)
C7 0.074(4) 0.064(4) 0.059(3) -0.010(3) -0.003(3) 0.030(3)
C8 0.034(2) 0.060(3) 0.040(3) -0.011(2) 0.001(2) 0.018(2)
C9 0.026(2) 0.042(2) 0.034(2) 0.0065(18) 0.0071(17) 0.0150(18)
C10 0.034(2) 0.053(3) 0.047(3) 0.024(2) 0.015(2) 0.020(2)
C11 0.048(3) 0.082(4) 0.063(3) 0.047(3) 0.015(2) 0.030(3)
C12 0.058(3) 0.049(3) 0.076(4) 0.028(3) 0.023(3) 0.019(3)
C13 0.058(3) 0.080(4) 0.060(3) 0.038(3) 0.033(3) 0.036(3)
C14 0.026(2) 0.051(3) 0.046(3) 0.015(2) 0.0074(19) 0.012(2)
C15 0.039(3) 0.069(3) 0.055(3) 0.006(3) 0.011(2) 0.009(2)
C16 0.044(3) 0.097(5) 0.063(4) 0.003(3) 0.003(3) -0.010(3)
C17 0.027(3) 0.124(6) 0.082(4) 0.031(4) 0.006(3) 0.007(3)
C18 0.040(3) 0.102(5) 0.083(4) 0.032(4) 0.025(3) 0.032(3)
C19 0.033(2) 0.064(3) 0.066(3) 0.019(3) 0.012(2) 0.022(2)
C20 0.035(2) 0.064(3) 0.047(3) 0.028(2) 0.003(2) 0.020(2)
C21 0.055(3) 0.062(3) 0.059(3) 0.032(3) 0.006(3) 0.016(3)
C22 0.102(5) 0.100(5) 0.040(3) 0.027(3) -0.014(3) -0.020(4)
C23 0.077(4) 0.135(6) 0.152(7) 0.102(6) 0.048(4) 0.075(5)
C24 0.025(2) 0.040(2) 0.037(2) 0.0103(18) 0.0030(17) 0.0150(18)
C25 0.031(2) 0.041(2) 0.039(2) 0.0097(19) 0.0026(18) 0.0153(19)
C26 0.033(2) 0.061(3) 0.040(2) 0.009(2) -0.004(2) 0.018(2)
C27 0.030(2) 0.055(3) 0.054(3) 0.012(2) 0.000(2) 0.017(2)
C28 0.031(2) 0.062(3) 0.050(3) 0.015(2) 0.011(2) 0.021(2)
C29 0.025(2) 0.049(3) 0.042(2) 0.013(2) 0.0046(18) 0.0162(19)
C30 0.035(2) 0.049(3) 0.033(2) 0.0066(19) -0.0032(18) 0.020(2)
C31 0.064(3) 0.060(3) 0.062(3) 0.004(3) 0.015(3) 0.027(3)
C32 0.055(3) 0.106(5) 0.050(3) 0.037(3) 0.007(3) 0.036(3)
C33 0.034(3) 0.085(4) 0.060(3) 0.013(3) 0.002(2) 0.022(3)
C34 0.064(4) 0.171(7) 0.075(4) 0.034(4) 0.008(3) 0.080(5)
C35 0.044(4) 0.093(5) 0.165(8) -0.013(5) -0.009(4) 0.009(4)
C36 0.027(2) 0.062(3) 0.042(2) 0.014(2) 0.0080(19) 0.014(2)
C37 0.051(3) 0.075(4) 0.052(3) 0.007(3) 0.015(2) 0.026(3)
C38 0.054(3) 0.080(4) 0.057(3) 0.032(3) 0.012(3) 0.025(3)
C39 0.0269(19) 0.034(2) 0.036(2) 0.0130(17) 0.0094(17) 0.0154(17)
C40 0.034(2) 0.038(2) 0.033(2) 0.0147(18) 0.0084(17) 0.0177(18)
C41 0.042(2) 0.047(3) 0.036(2) 0.016(2) 0.0096(19) 0.021(2)
C42 0.044(2) 0.041(2) 0.048(3) 0.017(2) 0.021(2) 0.024(2)
C43 0.042(2) 0.036(2) 0.044(3) 0.0082(19) 0.012(2) 0.014(2)
C44 0.038(2) 0.036(2) 0.035(2) 0.0111(18) 0.0080(18) 0.0142(19)
C45 0.038(2) 0.044(2) 0.034(2) 0.0157(19) 0.0035(18) 0.016(2)
C46 0.045(3) 0.057(3) 0.038(2) 0.011(2) 0.005(2) 0.021(2)
C47 0.050(3) 0.069(3) 0.054(3) 0.024(3) -0.005(2) 0.024(3)
C48 0.069(3) 0.043(3) 0.050(3) 0.020(2) 0.024(3) 0.018(2)
C49 0.075(4) 0.067(4) 0.070(4) 0.023(3) 0.021(3) -0.006(3)
C50 0.134(6) 0.079(4) 0.139(6) 0.071(5) 0.077(5) 0.069(4)
C51 0.041(2) 0.040(2) 0.037(2) 0.0068(19) 0.006(2) 0.001(2)
C52 0.039(3) 0.099(4) 0.053(3) 0.031(3) -0.002(2) 0.009(3)
C53 0.091(4) 0.055(3) 0.046(3) 0.002(2) 0.015(3) 0.009(3)
C54 0.037(2) 0.033(2) 0.033(2) 0.0045(17) 0.0108(18) 0.0134(18)
C55 0.042(2) 0.037(2) 0.056(3) 0.013(2) 0.022(2) 0.020(2)
C56 0.061(3) 0.047(3) 0.068(3) 0.019(2) 0.028(3) 0.032(2)
C57 0.077(4) 0.052(3) 0.061(3) 0.009(3) 0.034(3) 0.032(3)
C58 0.073(3) 0.053(3) 0.038(3) 0.007(2) 0.024(2) 0.020(3)
C59 0.041(2) 0.043(3) 0.042(2) 0.008(2) 0.014(2) 0.015(2)
C60 0.043(3) 0.053(3) 0.060(3) 0.026(2) 0.022(2) 0.031(2)
C61 0.053(3) 0.086(4) 0.074(4) 0.036(3) 0.021(3) 0.041(3)
C62 0.064(3) 0.065(3) 0.077(4) 0.037(3) 0.027(3) 0.035(3)
C63 0.138(7) 0.090(5) 0.078(4) 0.006(4) 0.058(5) 0.062(5)
C64 0.202(12) 0.171(11) 0.205(12) -0.096(10) 0.038(10) 0.086(10)
C65 0.144(7) 0.170(8) 0.106(6) 0.033(6) 0.080(6) 0.095(7)
C66 0.063(3) 0.062(3) 0.028(2) 0.007(2) 0.012(2) 0.027(3)
C67 0.070(4) 0.125(6) 0.073(4) 0.064(4) 0.000(3) 0.022(4)
C68 0.089(4) 0.056(3) 0.063(3) 0.024(3) 0.027(3) 0.026(3)
C69 0.038(2) 0.038(2) 0.057(3) 0.018(2) 0.011(2) 0.010(2)
C70 0.039(2) 0.036(2) 0.056(3) 0.007(2) 0.006(2) 0.008(2)
C71 0.051(3) 0.047(3) 0.078(4) 0.011(3) 0.008(3) 0.004(2)
C72 0.050(3) 0.042(3) 0.114(5) 0.023(3) 0.021(3) -0.001(3)
C73 0.064(4) 0.060(4) 0.104(5) 0.047(4) 0.030(4) 0.011(3)
C74 0.052(3) 0.054(3) 0.073(4) 0.034(3) 0.026(3) 0.016(2)
C75 0.047(3) 0.040(3) 0.042(3) 0.001(2) -0.007(2) 0.006(2)
C76 0.091(4) 0.071(4) 0.054(3) 0.010(3) 0.008(3) 0.036(3)
C77 0.062(3) 0.059(3) 0.071(4) 0.012(3) -0.004(3) 0.021(3)
C78 0.085(5) 0.050(4) 0.202(9) 0.032(5) 0.050(6) -0.006(4)
C79A 0.087(9) 0.091(8) 0.188(14) 0.034(11) 0.015(10) -0.006(7)
C80A 0.116(10) 0.061(7) 0.091(10) 0.016(7) 0.019(8) 0.008(7)
C79B 0.079(8) 0.089(7) 0.188(14) 0.037(10) -0.009(9) 0.012(6)
C80B 0.093(8) 0.049(5) 0.107(9) 0.018(7) 0.010(7) 0.034(5)
C81 0.071(4) 0.077(4) 0.067(4) 0.047(3) 0.016(3) 0.014(3)
C82 0.112(6) 0.102(6) 0.122(6) 0.077(5) -0.005(5) 0.020(5)
C83 0.113(6) 0.119(6) 0.075(4) 0.051(4) 0.046(4) 0.012(5)
C84 0.042(2) 0.038(2) 0.041(2) 0.019(2) 0.007(2) 0.014(2)
C85 0.047(3) 0.043(3) 0.061(3) 0.025(2) 0.011(2) 0.024(2)
C86 0.070(4) 0.055(3) 0.079(4) 0.026(3) 0.011(3) 0.036(3)
C87 0.077(4) 0.075(4) 0.086(4) 0.044(4) 0.000(3) 0.041(3)
C88 0.063(3) 0.064(4) 0.057(3) 0.026(3) -0.003(3) 0.022(3)
C89 0.046(3) 0.054(3) 0.045(3) 0.027(2) 0.007(2) 0.022(2)
C90 0.051(3) 0.043(3) 0.059(3) 0.010(2) 0.014(2) 0.026(2)
C91 0.066(3) 0.054(3) 0.061(3) 0.012(3) 0.018(3) 0.027(3)
C92 0.075(4) 0.047(3) 0.087(4) 0.012(3) 0.019(3) 0.025(3)
C93 0.160(8) 0.115(7) 0.131(7) 0.064(6) -0.003(6) 0.091(6)
C94A 0.130(9) 0.164(9) 0.181(10) 0.057(8) 0.006(7) 0.101(8)
C95A 0.167(11) 0.150(10) 0.181(12) 0.049(9) 0.000(9) 0.133(9)
C94B 0.084(7) 0.166(9) 0.165(9) 0.058(7) 0.010(6) 0.093(7)
C95B 0.175(9) 0.158(9) 0.197(11) 0.050(8) -0.012(8) 0.109(7)
C96 0.053(3) 0.067(3) 0.033(2) 0.010(2) -0.003(2) 0.022(3)
C97 0.062(4) 0.071(4) 0.066(4) 0.007(3) -0.001(3) 0.014(3)
C98 0.085(4) 0.101(5) 0.041(3) 0.015(3) 0.009(3) 0.030(4)

loop_
_atom_type_symbol
_atom_type_description
_atom_type_scat_dispersion_real
_atom_type_scat_dispersion_imag
_atom_type_scat_source
C C 0.0033 0.0016 'International Tables Vol C Tables 4.2.6.8 and 6.1.1.4'
H H 0.0000 0.0000 'International Tables Vol C Tables 4.2.6.8 and 6.1.1.4'
N N 0.0061 0.0033 'International Tables Vol C Tables 4.2.6.8 and 6.1.1.4'
Cl Cl 0.1484 0.1585 'International Tables Vol C Tables 4.2.6.8 and 6.1.1.4'
Ir Ir -1.4442 7.9887 'International Tables Vol C Tables 4.2.6.8 and 6.1.1.4'
Si Si 0.0817 0.0704 'International Tables Vol C Tables 4.2.6.8 and 6.1.1.4'

loop_
_geom_angle_atom_site_label_1
_geom_angle_atom_site_label_2
_geom_angle_atom_site_label_3
_geom_angle
_geom_angle_site_symmetry_1
_geom_angle_site_symmetry_3
_geom_angle_publ_flag
C4 Ir C5 37.74(19) . . ?
C4 Ir C1 80.86(19) . . ?
C5 Ir C1 94.95(19) . . ?
C4 Ir C8 88.70(17) . . ?
C5 Ir C8 79.68(17) . . ?
C1 Ir C8 36.48(19) . . ?
C4 Ir Si7 92.63(14) . . ?
C5 Ir Si7 101.86(12) . . ?
C1 Ir Si7 143.04(17) . . ?
C8 Ir Si7 178.45(12) . . ?
C4 Ir Si3 157.87(15) . . ?
C5 Ir Si3 160.02(15) . . ?
C1 Ir Si3 100.51(13) . . ?
C8 Ir Si3 105.63(12) . . ?
Si7 Ir Si3 72.87(4) . . ?
Si3 Si1 Si4 66.99(5) . . ?
Si3 Si1 Si6 60.51(4) . . ?
Si4 Si1 Si6 81.82(5) . . ?
Si3 Si1 Si2 143.33(6) . . ?
Si4 Si1 Si2 133.40(6) . . ?
Si6 Si1 Si2 138.88(6) . . ?
C84 Si2 C69 107.68(19) . . ?
C84 Si2 Cl 112.58(14) . . ?
C69 Si2 Cl 100.89(15) . . ?
C84 Si2 Si1 109.94(13) . . ?
C69 Si2 Si1 125.85(15) . . ?
Cl Si2 Si1 99.03(6) . . ?
Si1 Si3 Ir 124.02(5) . . ?
Si1 Si3 Si6 60.98(4) . . ?
Ir Si3 Si6 174.93(6) . . ?
Si1 Si3 Si4 56.65(4) . . ?
Ir Si3 Si4 105.99(5) . . ?
Si6 Si3 Si4 77.23(5) . . ?
Si1 Si3 Si7 96.51(5) . . ?
Ir Si3 Si7 53.33(3) . . ?
Si6 Si3 Si7 128.97(5) . . ?
Si4 Si3 Si7 53.57(4) . . ?
Si1 Si4 Si5 94.54(5) . . ?
Si1 Si4 Si7 107.18(6) . . ?
Si5 Si4 Si7 127.52(6) . . ?
Si1 Si4 Si3 56.36(4) . . ?
Si5 Si4 Si3 87.95(5) . . ?
Si7 Si4 Si3 67.81(4) . . ?
C39 Si5 C54 104.36(17) . . ?
C39 Si5 Si6 125.51(13) . . ?
C54 Si5 Si6 112.58(13) . . ?
C39 Si5 Si4 108.04(12) . . ?
C54 Si5 Si4 126.85(14) . . ?
Si6 Si5 Si4 80.19(5) . . ?
C24 Si6 Si3 134.77(13) . . ?
C24 Si6 Si1 125.95(13) . . ?
Si3 Si6 Si1 58.50(4) . . ?
C24 Si6 Si5 127.40(13) . . ?
Si3 Si6 Si5 93.35(5) . . ?
Si1 Si6 Si5 93.93(5) . . ?
N2 Si7 N1 69.71(14) . . ?
N2 Si7 Ir 123.58(12) . . ?
N1 Si7 Ir 119.08(11) . . ?
N2 Si7 C9 34.77(14) . . ?
N1 Si7 C9 34.95(14) . . ?
Ir Si7 C9 128.70(10) . . ?
N2 Si7 Si4 111.81(11) . . ?
N1 Si7 Si4 115.56(12) . . ?
Ir Si7 Si4 111.43(5) . . ?
C9 Si7 Si4 119.87(11) . . ?
N2 Si7 Si3 154.60(12) . . ?
N1 Si7 Si3 135.42(11) . . ?
Ir Si7 Si3 53.80(3) . . ?
C9 Si7 Si3 170.12(12) . . ?
Si4 Si7 Si3 58.62(4) . . ?
C9 N1 C10 127.9(3) . . ?
C9 N1 Si7 90.9(2) . . ?
C10 N1 Si7 138.9(3) . . ?
C9 N2 C20 130.6(3) . . ?
C9 N2 Si7 92.3(2) . . ?
C20 N2 Si7 136.7(3) . . ?
C8 C1 C2 124.8(5) . . ?
C8 C1 Ir 73.2(3) . . ?
C2 C1 Ir 109.1(4) . . ?
C8 C1 H1 114.1 . . ?
C2 C1 H1 114.1 . . ?
Ir C1 H1 114.1 . . ?
C1 C2 C3 115.1(5) . . ?
C1 C2 H2A 108.5 . . ?
C3 C2 H2A 108.5 . . ?
C1 C2 H2B 108.5 . . ?
C3 C2 H2B 108.5 . . ?
H2A C2 H2B 107.5 . . ?
C2 C3 C4 112.7(4) . . ?
C2 C3 H3A 109.0 . . ?
C4 C3 H3A 109.0 . . ?
C2 C3 H3B 109.0 . . ?
C4 C3 H3B 109.0 . . ?
H3A C3 H3B 107.8 . . ?
C5 C4 C3 123.7(5) . . ?
C5 C4 Ir 71.9(3) . . ?
C3 C4 Ir 114.3(3) . . ?
C5 C4 H4 113.4 . . ?
C3 C4 H4 113.4 . . ?
Ir C4 H4 113.4 . . ?
C4 C5 C6 124.7(5) . . ?
C4 C5 Ir 70.4(3) . . ?
C6 C5 Ir 113.5(3) . . ?
C4 C5 H5 113.6 . . ?
C6 C5 H5 113.6 . . ?
Ir C5 H5 113.6 . . ?
C5 C6 C7 114.2(4) . . ?
C5 C6 H6A 108.7 . . ?
C7 C6 H6A 108.7 . . ?
C5 C6 H6B 108.7 . . ?
C7 C6 H6B 108.7 . . ?
H6A C6 H6B 107.6 . . ?
C6 C7 C8 113.2(4) . . ?
C6 C7 H7A 108.9 . . ?
C8 C7 H7A 108.9 . . ?
C6 C7 H7B 108.9 . . ?
C8 C7 H7B 108.9 . . ?
H7A C7 H7B 107.8 . . ?
C1 C8 C7 122.8(5) . . ?
C1 C8 Ir 70.3(3) . . ?
C7 C8 Ir 112.4(3) . . ?
C1 C8 H8 114.5 . . ?
C7 C8 H8 114.5 . . ?
Ir C8 H8 114.5 . . ?
N2 C9 N1 107.1(3) . . ?
N2 C9 C14 125.6(4) . . ?
N1 C9 C14 127.3(4) . . ?
N2 C9 Si7 52.96(19) . . ?
N1 C9 Si7 54.14(19) . . ?
C14 C9 Si7 178.5(3) . . ?
N1 C10 C11 105.3(3) . . ?
N1 C10 C12 110.7(4) . . ?
C11 C10 C12 109.3(4) . . ?
N1 C10 C13 112.1(4) . . ?
C11 C10 C13 109.6(4) . . ?
C12 C10 C13 109.7(4) . . ?
C10 C11 H11A 109.5 . . ?
C10 C11 H11B 109.5 . . ?
H11A C11 H11B 109.5 . . ?
C10 C11 H11C 109.5 . . ?
H11A C11 H11C 109.5 . . ?
H11B C11 H11C 109.5 . . ?
C10 C12 H12A 109.5 . . ?
C10 C12 H12B 109.5 . . ?
H12A C12 H12B 109.5 . . ?
C10 C12 H12C 109.5 . . ?
H12A C12 H12C 109.5 . . ?
H12B C12 H12C 109.5 . . ?
C10 C13 H13A 109.5 . . ?
C10 C13 H13B 109.5 . . ?
H13A C13 H13B 109.5 . . ?
C10 C13 H13C 109.5 . . ?
H13A C13 H13C 109.5 . . ?
H13B C13 H13C 109.5 . . ?
C15 C14 C19 119.2(4) . . ?
C15 C14 C9 121.1(4) . . ?
C19 C14 C9 119.7(4) . . ?
C14 C15 C16 119.9(5) . . ?
C14 C15 H15 120.0 . . ?
C16 C15 H15 120.0 . . ?
C17 C16 C15 120.1(6) . . ?
C17 C16 H16 120.0 . . ?
C15 C16 H16 120.0 . . ?
C16 C17 C18 120.6(5) . . ?
C16 C17 H17 119.7 . . ?
C18 C17 H17 119.7 . . ?
C19 C18 C17 119.3(5) . . ?
C19 C18 H18 120.3 . . ?
C17 C18 H18 120.3 . . ?
C18 C19 C14 120.8(5) . . ?
C18 C19 H19 119.6 . . ?
C14 C19 H19 119.6 . . ?
N2 C20 C21 105.5(3) . . ?
N2 C20 C22 109.6(4) . . ?
C21 C20 C22 110.1(4) . . ?
N2 C20 C23 110.8(4) . . ?
C21 C20 C23 108.4(4) . . ?
C22 C20 C23 112.4(5) . . ?
C20 C21 H21A 109.5 . . ?
C20 C21 H21B 109.5 . . ?
H21A C21 H21B 109.5 . . ?
C20 C21 H21C 109.5 . . ?
H21A C21 H21C 109.5 . . ?
H21B C21 H21C 109.5 . . ?
C20 C22 H22A 109.5 . . ?
C20 C22 H22B 109.5 . . ?
H22A C22 H22B 109.5 . . ?
C20 C22 H22C 109.5 . . ?
H22A C22 H22C 109.5 . . ?
H22B C22 H22C 109.5 . . ?
C20 C23 H23A 109.5 . . ?
C20 C23 H23B 109.5 . . ?
H23A C23 H23B 109.5 . . ?
C20 C23 H23C 109.5 . . ?
H23A C23 H23C 109.5 . . ?
H23B C23 H23C 109.5 . . ?
C29 C24 C25 118.3(3) . . ?
C29 C24 Si6 120.1(3) . . ?
C25 C24 Si6 121.6(3) . . ?
C26 C25 C24 119.2(4) . . ?
C26 C25 C30 118.5(4) . . ?
C24 C25 C30 122.3(3) . . ?
C25 C26 C27 122.6(4) . . ?
C25 C26 H26 118.7 . . ?
C27 C26 H26 118.7 . . ?
C28 C27 C26 117.7(4) . . ?
C28 C27 C33 120.7(4) . . ?
C26 C27 C33 121.6(4) . . ?
C27 C28 C29 122.7(4) . . ?
C27 C28 H28 118.7 . . ?
C29 C28 H28 118.7 . . ?
C28 C29 C24 119.6(4) . . ?
C28 C29 C36 115.8(4) . . ?
C24 C29 C36 124.6(3) . . ?
C25 C30 C31 111.3(4) . . ?
C25 C30 C32 113.2(4) . . ?
C31 C30 C32 110.1(4) . . ?
C25 C30 H30 107.3 . . ?
C31 C30 H30 107.3 . . ?
C32 C30 H30 107.3 . . ?
C30 C31 H31A 109.5 . . ?
C30 C31 H31B 109.5 . . ?
H31A C31 H31B 109.5 . . ?
C30 C31 H31C 109.5 . . ?
H31A C31 H31C 109.5 . . ?
H31B C31 H31C 109.5 . . ?
C30 C32 H32A 109.5 . . ?
C30 C32 H32B 109.5 . . ?
H32A C32 H32B 109.5 . . ?
C30 C32 H32C 109.5 . . ?
H32A C32 H32C 109.5 . . ?
H32B C32 H32C 109.5 . . ?
C35 C33 C34 112.4(6) . . ?
C35 C33 C27 110.5(5) . . ?
C34 C33 C27 111.7(5) . . ?
C35 C33 H33 107.3 . . ?
C34 C33 H33 107.3 . . ?
C27 C33 H33 107.3 . . ?
C33 C34 H34A 109.5 . . ?
C33 C34 H34B 109.5 . . ?
H34A C34 H34B 109.5 . . ?
C33 C34 H34C 109.5 . . ?
H34A C34 H34C 109.5 . . ?
H34B C34 H34C 109.5 . . ?
C33 C35 H35A 109.5 . . ?
C33 C35 H35B 109.5 . . ?
H35A C35 H35B 109.5 . . ?
C33 C35 H35C 109.5 . . ?
H35A C35 H35C 109.5 . . ?
H35B C35 H35C 109.5 . . ?
C37 C36 C29 112.9(4) . . ?
C37 C36 C38 109.7(4) . . ?
C29 C36 C38 110.6(4) . . ?
C37 C36 H36 107.8 . . ?
C29 C36 H36 107.8 . . ?
C38 C36 H36 107.8 . . ?
C36 C37 H37A 109.5 . . ?
C36 C37 H37B 109.5 . . ?
H37A C37 H37B 109.5 . . ?
C36 C37 H37C 109.5 . . ?
H37A C37 H37C 109.5 . . ?
H37B C37 H37C 109.5 . . ?
C36 C38 H38A 109.5 . . ?
C36 C38 H38B 109.5 . . ?
H38A C38 H38B 109.5 . . ?
C36 C38 H38C 109.5 . . ?
H38A C38 H38C 109.5 . . ?
H38B C38 H38C 109.5 . . ?
C40 C39 C44 117.5(3) . . ?
C40 C39 Si5 126.9(3) . . ?
C44 C39 Si5 115.6(3) . . ?
C41 C40 C39 119.0(4) . . ?
C41 C40 C45 117.0(3) . . ?
C39 C40 C45 123.9(3) . . ?
C42 C41 C40 123.9(4) . . ?
C42 C41 H41 118.1 . . ?
C40 C41 H41 118.1 . . ?
C41 C42 C43 116.7(4) . . ?
C41 C42 C48 120.7(4) . . ?
C43 C42 C48 122.5(4) . . ?
C44 C43 C42 122.4(4) . . ?
C44 C43 H43 118.8 . . ?
C42 C43 H43 118.8 . . ?
C43 C44 C39 120.5(4) . . ?
C43 C44 C51 116.9(4) . . ?
C39 C44 C51 122.6(3) . . ?
C46 C45 C40 113.2(3) . . ?
C46 C45 C47 109.2(4) . . ?
C40 C45 C47 110.6(4) . . ?
C46 C45 H45 107.9 . . ?
C40 C45 H45 107.9 . . ?
C47 C45 H45 107.9 . . ?
C45 C46 H46A 109.5 . . ?
C45 C46 H46B 109.5 . . ?
H46A C46 H46B 109.5 . . ?
C45 C46 H46C 109.5 . . ?
H46A C46 H46C 109.5 . . ?
H46B C46 H46C 109.5 . . ?
C45 C47 H47A 109.5 . . ?
C45 C47 H47B 109.5 . . ?
H47A C47 H47B 109.5 . . ?
C45 C47 H47C 109.5 . . ?
H47A C47 H47C 109.5 . . ?
H47B C47 H47C 109.5 . . ?
C49 C48 C42 114.1(4) . . ?
C49 C48 C50 112.3(5) . . ?
C42 C48 C50 109.0(4) . . ?
C49 C48 H48 107.1 . . ?
C42 C48 H48 107.1 . . ?
C50 C48 H48 107.1 . . ?
C48 C49 H49A 109.5 . . ?
C48 C49 H49B 109.5 . . ?
H49A C49 H49B 109.5 . . ?
C48 C49 H49C 109.5 . . ?
H49A C49 H49C 109.5 . . ?
H49B C49 H49C 109.5 . . ?
C48 C50 H50A 109.5 . . ?
C48 C50 H50B 109.5 . . ?
H50A C50 H50B 109.5 . . ?
C48 C50 H50C 109.5 . . ?
H50A C50 H50C 109.5 . . ?
H50B C50 H50C 109.5 . . ?
C52 C51 C44 112.4(4) . . ?
C52 C51 C53 112.0(4) . . ?
C44 C51 C53 111.4(4) . . ?
C52 C51 H51 106.9 . . ?
C44 C51 H51 106.9 . . ?
C53 C51 H51 106.9 . . ?
C51 C52 H52A 109.5 . . ?
C51 C52 H52B 109.5 . . ?
H52A C52 H52B 109.5 . . ?
C51 C52 H52C 109.5 . . ?
H52A C52 H52C 109.5 . . ?
H52B C52 H52C 109.5 . . ?
C51 C53 H53A 109.5 . . ?
C51 C53 H53B 109.5 . . ?
H53A C53 H53B 109.5 . . ?
C51 C53 H53C 109.5 . . ?
H53A C53 H53C 109.5 . . ?
H53B C53 H53C 109.5 . . ?
C55 C54 C59 117.3(4) . . ?
C55 C54 Si5 117.6(3) . . ?
C59 C54 Si5 125.1(3) . . ?
C56 C55 C54 120.4(4) . . ?
C56 C55 C60 116.3(4) . . ?
C54 C55 C60 123.3(4) . . ?
C57 C56 C55 122.2(5) . . ?
C57 C56 H56 118.9 . . ?
C55 C56 H56 118.9 . . ?
C58 C57 C56 117.2(4) . . ?
C58 C57 C63 122.5(5) . . ?
C56 C57 C63 120.2(5) . . ?
C57 C58 C59 124.3(5) . . ?
C57 C58 H58 117.8 . . ?
C59 C58 H58 117.8 . . ?
C58 C59 C54 118.5(4) . . ?
C58 C59 C66 117.5(4) . . ?
C54 C59 C66 123.9(4) . . ?
C55 C60 C61 111.9(4) . . ?
C55 C60 C62 111.0(4) . . ?
C61 C60 C62 111.0(4) . . ?
C55 C60 H60 107.6 . . ?
C61 C60 H60 107.6 . . ?
C62 C60 H60 107.6 . . ?
C60 C61 H61A 109.5 . . ?
C60 C61 H61B 109.5 . . ?
H61A C61 H61B 109.5 . . ?
C60 C61 H61C 109.5 . . ?
H61A C61 H61C 109.5 . . ?
H61B C61 H61C 109.5 . . ?
C60 C62 H62A 109.5 . . ?
C60 C62 H62B 109.5 . . ?
H62A C62 H62B 109.5 . . ?
C60 C62 H62C 109.5 . . ?
H62A C62 H62C 109.5 . . ?
H62B C62 H62C 109.5 . . ?
C64 C63 C65 118.0(8) . . ?
C64 C63 C57 111.2(7) . . ?
C65 C63 C57 111.2(6) . . ?
C64 C63 H63 105.1 . . ?
C65 C63 H63 105.1 . . ?
C57 C63 H63 105.1 . . ?
C63 C64 H64A 109.5 . . ?
C63 C64 H64B 109.5 . . ?
H64A C64 H64B 109.5 . . ?
C63 C64 H64C 109.5 . . ?
H64A C64 H64C 109.5 . . ?
H64B C64 H64C 109.5 . . ?
C63 C65 H65A 109.5 . . ?
C63 C65 H65B 109.5 . . ?
H65A C65 H65B 109.5 . . ?
C63 C65 H65C 109.5 . . ?
H65A C65 H65C 109.5 . . ?
H65B C65 H65C 109.5 . . ?
C67 C66 C59 112.7(4) . . ?
C67 C66 C68 108.6(4) . . ?
C59 C66 C68 112.6(4) . . ?
C67 C66 H66 107.6 . . ?
C59 C66 H66 107.6 . . ?
C68 C66 H66 107.6 . . ?
C66 C67 H67A 109.5 . . ?
C66 C67 H67B 109.5 . . ?
H67A C67 H67B 109.5 . . ?
C66 C67 H67C 109.5 . . ?
H67A C67 H67C 109.5 . . ?
H67B C67 H67C 109.5 . . ?
C66 C68 H68A 109.5 . . ?
C66 C68 H68B 109.5 . . ?
H68A C68 H68B 109.5 . . ?
C66 C68 H68C 109.5 . . ?
H68A C68 H68C 109.5 . . ?
H68B C68 H68C 109.5 . . ?
C70 C69 C74 118.2(4) . . ?
C70 C69 Si2 125.1(3) . . ?
C74 C69 Si2 116.6(4) . . ?
C71 C70 C69 118.7(5) . . ?
C71 C70 C75 117.5(4) . . ?
C69 C70 C75 123.8(4) . . ?
C72 C71 C70 123.5(5) . . ?
C72 C71 H71 118.3 . . ?
C70 C71 H71 118.3 . . ?
C73 C72 C71 117.2(5) . . ?
C73 C72 C78 122.6(7) . . ?
C71 C72 C78 120.1(7) . . ?
C72 C73 C74 124.3(5) . . ?
C72 C73 H73 117.8 . . ?
C74 C73 H73 117.8 . . ?
C73 C74 C69 117.8(5) . . ?
C73 C74 C81 117.4(5) . . ?
C69 C74 C81 124.7(4) . . ?
C70 C75 C77 111.6(4) . . ?
C70 C75 C76 110.9(4) . . ?
C77 C75 C76 110.0(4) . . ?
C70 C75 H75 108.1 . . ?
C77 C75 H75 108.1 . . ?
C76 C75 H75 108.1 . . ?
C75 C76 H76A 109.5 . . ?
C75 C76 H76B 109.5 . . ?
H76A C76 H76B 109.5 . . ?
C75 C76 H76C 109.5 . . ?
H76A C76 H76C 109.5 . . ?
H76B C76 H76C 109.5 . . ?
C75 C77 H77A 109.5 . . ?
C75 C77 H77B 109.5 . . ?
H77A C77 H77B 109.5 . . ?
C75 C77 H77C 109.5 . . ?
H77A C77 H77C 109.5 . . ?
H77B C77 H77C 109.5 . . ?
C79A C78 C80A 129.6(13) . . ?
C79B C78 C80B 131.9(12) . . ?
C79B C78 C72 114.4(10) . . ?
C79A C78 C72 112.2(11) . . ?
C80A C78 C72 118.0(9) . . ?
C80B C78 C72 112.8(8) . . ?
C79A C78 H78A 91.5 . . ?
C80A C78 H78A 91.6 . . ?
C72 C78 H78A 91.6 . . ?
C79B C78 H78B 93.0 . . ?
C80B C78 H78B 93.1 . . ?
C72 C78 H78B 93.0 . . ?
C78 C79A H79A 109.5 . . ?
C78 C79A H79B 109.5 . . ?
H79A C79A H79B 109.5 . . ?
C78 C79A H79C 109.5 . . ?
H79A C79A H79C 109.5 . . ?
H79B C79A H79C 109.5 . . ?
C78 C80A H80A 109.5 . . ?
C78 C80A H80B 109.5 . . ?
H80A C80A H80B 109.5 . . ?
C78 C80A H80C 109.5 . . ?
H80A C80A H80C 109.5 . . ?
H80B C80A H80C 109.5 . . ?
C78 C79B H79D 109.5 . . ?
C78 C79B H79E 109.5 . . ?
H79D C79B H79E 109.5 . . ?
C78 C79B H79F 109.5 . . ?
H79D C79B H79F 109.5 . . ?
H79E C79B H79F 109.5 . . ?
C78 C80B H80D 109.5 . . ?
C78 C80B H80E 109.5 . . ?
H80D C80B H80E 109.5 . . ?
C78 C80B H80F 109.5 . . ?
H80D C80B H80F 109.5 . . ?
H80E C80B H80F 109.5 . . ?
C83 C81 C74 110.8(5) . . ?
C83 C81 C82 111.4(5) . . ?
C74 C81 C82 112.1(5) . . ?
C83 C81 H81 107.4 . . ?
C74 C81 H81 107.4 . . ?
C82 C81 H81 107.4 . . ?
C81 C82 H82A 109.5 . . ?
C81 C82 H82B 109.5 . . ?
H82A C82 H82B 109.5 . . ?
C81 C82 H82C 109.5 . . ?
H82A C82 H82C 109.5 . . ?
H82B C82 H82C 109.5 . . ?
C81 C83 H83A 109.5 . . ?
C81 C83 H83B 109.5 . . ?
H83A C83 H83B 109.5 . . ?
C81 C83 H83C 109.5 . . ?
H83A C83 H83C 109.5 . . ?
H83B C83 H83C 109.5 . . ?
C89 C84 C85 118.6(4) . . ?
C89 C84 Si2 125.4(3) . . ?
C85 C84 Si2 115.8(3) . . ?
C86 C85 C84 119.1(5) . . ?
C86 C85 C90 117.2(4) . . ?
C84 C85 C90 123.6(4) . . ?
C87 C86 C85 123.0(5) . . ?
C87 C86 H86 118.5 . . ?
C85 C86 H86 118.5 . . ?
C86 C87 C88 116.9(5) . . ?
C86 C87 C93 125.2(6) . . ?
C88 C87 C93 117.8(6) . . ?
C89 C88 C87 123.4(5) . . ?
C89 C88 H88 118.3 . . ?
C87 C88 H88 118.3 . . ?
C88 C89 C84 118.6(5) . . ?
C88 C89 C96 117.0(4) . . ?
C84 C89 C96 124.4(4) . . ?
C92 C90 C91 111.0(4) . . ?
C92 C90 C85 113.2(4) . . ?
C91 C90 C85 111.4(4) . . ?
C92 C90 H90 107.0 . . ?
C91 C90 H90 107.0 . . ?
C85 C90 H90 107.0 . . ?
C90 C91 H91A 109.5 . . ?
C90 C91 H91B 109.5 . . ?
H91A C91 H91B 109.5 . . ?
C90 C91 H91C 109.5 . . ?
H91A C91 H91C 109.5 . . ?
H91B C91 H91C 109.5 . . ?
C90 C92 H92A 109.5 . . ?
C90 C92 H92B 109.5 . . ?
H92A C92 H92B 109.5 . . ?
C90 C92 H92C 109.5 . . ?
H92A C92 H92C 109.5 . . ?
H92B C92 H92C 109.5 . . ?
C95B C93 C94B 118.5(12) . . ?
C94A C93 C95A 97.5(17) . . ?
C95B C93 C87 113.1(9) . . ?
C94A C93 C87 112.4(12) . . ?
C94B C93 C87 113.5(6) . . ?
C95A C93 C87 102.1(11) . . ?
C94A C93 H93A 114.3 . . ?
C95A C93 H93A 114.3 . . ?
C87 C93 H93A 114.3 . . ?
C95B C93 H93B 103.1 . . ?
C94B C93 H93B 103.0 . . ?
C87 C93 H93B 103.0 . . ?
C93 C94A H94A 109.5 . . ?
C93 C94A H94B 109.5 . . ?
H94A C94A H94B 109.5 . . ?
C93 C94A H94C 109.4 . . ?
H94A C94A H94C 109.5 . . ?
H94B C94A H94C 109.5 . . ?
C93 C95A H95A 109.4 . . ?
C93 C95A H95B 109.5 . . ?
H95A C95A H95B 109.5 . . ?
C93 C95A H95C 109.5 . . ?
H95A C95A H95C 109.5 . . ?
H95B C95A H95C 109.5 . . ?
C93 C94B H94D 109.5 . . ?
C93 C94B H94E 109.5 . . ?
H94D C94B H94E 109.5 . . ?
C93 C94B H94F 109.5 . . ?
H94D C94B H94F 109.5 . . ?
H94E C94B H94F 109.5 . . ?
C93 C95B H95D 109.4 . . ?
C93 C95B H95E 109.5 . . ?
H95D C95B H95E 109.5 . . ?
C93 C95B H95F 109.5 . . ?
H95D C95B H95F 109.5 . . ?
H95E C95B H95F 109.5 . . ?
C89 C96 C97 111.8(4) . . ?
C89 C96 C98 112.2(4) . . ?
C97 C96 C98 110.5(4) . . ?
C89 C96 H96 107.3 . . ?
C97 C96 H96 107.3 . . ?
C98 C96 H96 107.3 . . ?
C96 C97 H97A 109.5 . . ?
C96 C97 H97B 109.5 . . ?
H97A C97 H97B 109.5 . . ?
C96 C97 H97C 109.5 . . ?
H97A C97 H97C 109.5 . . ?
H97B C97 H97C 109.5 . . ?
C96 C98 H98A 109.5 . . ?
C96 C98 H98B 109.5 . . ?
H98A C98 H98B 109.5 . . ?
C96 C98 H98C 109.5 . . ?
H98A C98 H98C 109.5 . . ?
H98B C98 H98C 109.5 . . ?
C100_1 C99_1 C101_1 29.0(14) . . ?
C100_1 C99_1 H99A_1 109.5 . . ?
C101_1 C99_1 H99A_1 138.4 . . ?
C100_1 C99_1 H99B_1 109.5 . . ?
C101_1 C99_1 H99B_1 93.6 . . ?
H99A_1 C99_1 H99B_1 109.5 . . ?
C100_1 C99_1 H99C_1 109.5 . . ?
C101_1 C99_1 H99C_1 93.6 . . ?
H99A_1 C99_1 H99C_1 109.5 . . ?
H99B_1 C99_1 H99C_1 109.5 . . ?
C101_1 C100_1 C99_1 121(3) . . ?
C101_1 C100_1 C102_1 26.9(14) . . ?
C99_1 C100_1 C102_1 148(2) . . ?
C101_1 C100_1 H1A0_1 107.0 . . ?
C99_1 C100_1 H1A0_1 107.0 . . ?
C102_1 C100_1 H1A0_1 92.0 . . ?
C101_1 C100_1 H1B0_1 107.0 . . ?
C99_1 C100_1 H1B0_1 107.0 . . ?
C102_1 C100_1 H1B0_1 90.9 . . ?
H1A0_1 C100_1 H1B0_1 106.8 . . ?
C102_1 C101_1 C100_1 125(3) . . ?
C102_1 C101_1 C99_1 155(2) . . ?
C100_1 C101_1 C99_1 29.8(14) . . ?
C102_1 C101_1 C103_1 18.5(17) . . ?
C100_1 C101_1 C103_1 140(2) . . ?
C99_1 C101_1 C103_1 167.4(17) . . ?
C102_1 C101_1 H1A1_1 106.0 . . ?
C100_1 C101_1 H1A1_1 106.0 . . ?
C99_1 C101_1 H1A1_1 87.9 . . ?
C103_1 C101_1 H1A1_1 104.6 . . ?
C102_1 C101_1 H1B1_1 106.0 . . ?
C100_1 C101_1 H1B1_1 106.0 . . ?
C99_1 C101_1 H1B1_1 89.1 . . ?
C103_1 C101_1 H1B1_1 89.0 . . ?
H1A1_1 C101_1 H1B1_1 106.3 . . ?
C101_1 C102_1 C103_1 143(4) . . ?
C101_1 C102_1 C100_1 27.6(15) . . ?
C103_1 C102_1 C100_1 161(3) . . ?
C101_1 C102_1 C104_1 128(2) . . ?
C103_1 C102_1 C104_1 28.0(14) . . ?
C100_1 C102_1 C104_1 155.5(18) . . ?
C101_1 C102_1 H1A2_1 101.2 . . ?
C103_1 C102_1 H1A2_1 101.2 . . ?
C100_1 C102_1 H1A2_1 98.0 . . ?
C104_1 C102_1 H1A2_1 84.7 . . ?
C101_1 C102_1 H1B2_1 101.2 . . ?
C103_1 C102_1 H1B2_1 101.2 . . ?
C100_1 C102_1 H1B2_1 75.5 . . ?
C104_1 C102_1 H1B2_1 127.6 . . ?
H1A2_1 C102_1 H1B2_1 104.5 . . ?
C102_1 C103_1 C104_1 125(3) . . ?
C102_1 C103_1 C101_1 18.5(18) . . ?
C104_1 C103_1 C101_1 118(2) . . ?
C102_1 C103_1 H1A3_1 106.1 . . ?
C104_1 C103_1 H1A3_1 106.0 . . ?
C101_1 C103_1 H1A3_1 123.8 . . ?
C102_1 C103_1 H1B3_1 106.0 . . ?
C104_1 C103_1 H1B3_1 106.0 . . ?
C101_1 C103_1 H1B3_1 94.3 . . ?
H1A3_1 C103_1 H1B3_1 106.3 . . ?
C103_1 C104_1 C102_1 26.9(13) . . ?
C103_1 C104_1 H10A_1 109.5 . . ?
C102_1 C104_1 H10A_1 136.4 . . ?
C103_1 C104_1 H10B_1 109.5 . . ?
C102_1 C104_1 H10B_1 94.8 . . ?
H10A_1 C104_1 H10B_1 109.5 . . ?
C103_1 C104_1 H10C_1 109.5 . . ?
C102_1 C104_1 H10C_1 94.8 . . ?
H10A_1 C104_1 H10C_1 109.5 . . ?
H10B_1 C104_1 H10C_1 109.5 . . ?

loop_
_geom_bond_atom_site_label_1
_geom_bond_atom_site_label_2
_geom_bond_distance
_geom_bond_site_symmetry_2
_geom_bond_publ_flag
Ir C4 2.134(4) . ?
Ir C5 2.153(4) . ?
Ir C1 2.195(5) . ?
Ir C8 2.233(4) . ?
Ir Si7 2.3198(11) . ?
Ir Si3 2.3340(10) . ?
Si1 Si3 2.3049(15) . ?
Si1 Si4 2.3126(15) . ?
Si1 Si6 2.3638(15) . ?
Si1 Si2 2.3688(15) . ?
Si2 C84 1.911(4) . ?
Si2 C69 1.921(4) . ?
Si2 Cl 2.0920(16) . ?
Si3 Si6 2.3530(14) . ?
Si3 Si4 2.5483(15) . ?
Si3 Si7 2.7639(15) . ?
Si4 Si5 2.3913(15) . ?
Si4 Si7 2.4016(14) . ?
Si5 C39 1.933(4) . ?
Si5 C54 1.935(4) . ?
Si5 Si6 2.3640(15) . ?
Si6 C24 1.919(4) . ?
Si7 N2 1.857(3) . ?
Si7 N1 1.884(3) . ?
Si7 C9 2.324(4) . ?
N1 C9 1.332(5) . ?
N1 C10 1.500(5) . ?
N2 C9 1.327(5) . ?
N2 C20 1.482(5) . ?
C1 C8 1.386(7) . ?
C1 C2 1.506(8) . ?
C1 H1 0.9900 . ?
C2 C3 1.515(8) . ?
C2 H2A 0.9800 . ?
C2 H2B 0.9800 . ?
C3 C4 1.525(7) . ?
C3 H3A 0.9800 . ?
C3 H3B 0.9800 . ?
C4 C5 1.386(7) . ?
C4 H4 0.9900 . ?
C5 C6 1.499(7) . ?
C5 H5 0.9900 . ?
C6 C7 1.522(7) . ?
C6 H6A 0.9800 . ?
C6 H6B 0.9800 . ?
C7 C8 1.538(7) . ?
C7 H7A 0.9800 . ?
C7 H7B 0.9800 . ?
C8 H8 0.9900 . ?
C9 C14 1.488(5) . ?
C10 C11 1.513(6) . ?
C10 C12 1.515(6) . ?
C10 C13 1.530(6) . ?
C11 H11A 0.9700 . ?
C11 H11B 0.9700 . ?
C11 H11C 0.9700 . ?
C12 H12A 0.9700 . ?
C12 H12B 0.9700 . ?
C12 H12C 0.9700 . ?
C13 H13A 0.9700 . ?
C13 H13B 0.9700 . ?
C13 H13C 0.9700 . ?
C14 C15 1.373(7) . ?
C14 C19 1.394(6) . ?
C15 C16 1.392(7) . ?
C15 H15 0.9400 . ?
C16 C17 1.358(9) . ?
C16 H16 0.9400 . ?
C17 C18 1.388(9) . ?
C17 H17 0.9400 . ?
C18 C19 1.363(7) . ?
C18 H18 0.9400 . ?
C19 H19 0.9400 . ?
C20 C21 1.515(5) . ?
C20 C22 1.518(5) . ?
C20 C23 1.532(6) . ?
C21 H21A 0.9700 . ?
C21 H21B 0.9700 . ?
C21 H21C 0.9700 . ?
C22 H22A 0.9700 . ?
C22 H22B 0.9700 . ?
C22 H22C 0.9700 . ?
C23 H23A 0.9700 . ?
C23 H23B 0.9700 . ?
C23 H23C 0.9700 . ?
C24 C29 1.419(5) . ?
C24 C25 1.428(6) . ?
C25 C26 1.387(6) . ?
C25 C30 1.509(6) . ?
C26 C27 1.394(7) . ?
C26 H26 0.9400 . ?
C27 C28 1.379(6) . ?
C27 C33 1.525(6) . ?
C28 C29 1.389(6) . ?
C28 H28 0.9400 . ?
C29 C36 1.520(6) . ?
C30 C31 1.519(6) . ?
C30 C32 1.538(6) . ?
C30 H30 0.9900 . ?
C31 H31A 0.9700 . ?
C31 H31B 0.9700 . ?
C31 H31C 0.9700 . ?
C32 H32A 0.9700 . ?
C32 H32B 0.9700 . ?
C32 H32C 0.9700 . ?
C33 C35 1.486(8) . ?
C33 C34 1.511(8) . ?
C33 H33 0.9900 . ?
C34 H34A 0.9700 . ?
C34 H34B 0.9700 . ?
C34 H34C 0.9700 . ?
C35 H35A 0.9700 . ?
C35 H35B 0.9700 . ?
C35 H35C 0.9700 . ?
C36 C37 1.516(6) . ?
C36 C38 1.526(7) . ?
C36 H36 0.9900 . ?
C37 H37A 0.9700 . ?
C37 H37B 0.9700 . ?
C37 H37C 0.9700 . ?
C38 H38A 0.9700 . ?
C38 H38B 0.9700 . ?
C38 H38C 0.9700 . ?
C39 C40 1.416(5) . ?
C39 C44 1.423(6) . ?
C40 C41 1.400(5) . ?
C40 C45 1.517(6) . ?
C41 C42 1.376(6) . ?
C41 H41 0.9400 . ?
C42 C43 1.389(6) . ?
C42 C48 1.518(6) . ?
C43 C44 1.389(6) . ?
C43 H43 0.9400 . ?
C44 C51 1.527(6) . ?
C45 C46 1.514(6) . ?
C45 C47 1.543(6) . ?
C45 H45 0.9900 . ?
C46 H46A 0.9700 . ?
C46 H46B 0.9700 . ?
C46 H46C 0.9700 . ?
C47 H47A 0.9700 . ?
C47 H47B 0.9700 . ?
C47 H47C 0.9700 . ?
C48 C49 1.517(7) . ?
C48 C50 1.531(8) . ?
C48 H48 0.9900 . ?
C49 H49A 0.9700 . ?
C49 H49B 0.9700 . ?
C49 H49C 0.9700 . ?
C50 H50A 0.9700 . ?
C50 H50B 0.9700 . ?
C50 H50C 0.9700 . ?
C51 C52 1.526(7) . ?
C51 C53 1.532(7) . ?
C51 H51 0.9900 . ?
C52 H52A 0.9700 . ?
C52 H52B 0.9700 . ?
C52 H52C 0.9700 . ?
C53 H53A 0.9700 . ?
C53 H53B 0.9700 . ?
C53 H53C 0.9700 . ?
C54 C55 1.415(6) . ?
C54 C59 1.427(6) . ?
C55 C56 1.396(6) . ?
C55 C60 1.525(6) . ?
C56 C57 1.372(7) . ?
C56 H56 0.9400 . ?
C57 C58 1.363(7) . ?
C57 C63 1.528(7) . ?
C58 C59 1.392(6) . ?
C58 H58 0.9400 . ?
C59 C66 1.529(7) . ?
C60 C61 1.540(6) . ?
C60 C62 1.548(6) . ?
C60 H60 0.9900 . ?
C61 H61A 0.9700 . ?
C61 H61B 0.9700 . ?
C61 H61C 0.9700 . ?
C62 H62A 0.9700 . ?
C62 H62B 0.9700 . ?
C62 H62C 0.9700 . ?
C63 C64 1.408(12) . ?
C63 C65 1.511(10) . ?
C63 H63 0.9900 . ?
C64 H64A 0.9700 . ?
C64 H64B 0.9700 . ?
C64 H64C 0.9700 . ?
C65 H65A 0.9700 . ?
C65 H65B 0.9700 . ?
C65 H65C 0.9700 . ?
C66 C67 1.510(7) . ?
C66 C68 1.533(6) . ?
C66 H66 0.9900 . ?
C67 H67A 0.9700 . ?
C67 H67B 0.9700 . ?
C67 H67C 0.9700 . ?
C68 H68A 0.9700 . ?
C68 H68B 0.9700 . ?
C68 H68C 0.9700 . ?
C69 C70 1.409(6) . ?
C69 C74 1.432(6) . ?
C70 C71 1.394(6) . ?
C70 C75 1.520(6) . ?
C71 C72 1.371(8) . ?
C71 H71 0.9400 . ?
C72 C73 1.340(8) . ?
C72 C78 1.535(8) . ?
C73 C74 1.399(7) . ?
C73 H73 0.9400 . ?
C74 C81 1.533(7) . ?
C75 C77 1.520(7) . ?
C75 C76 1.533(7) . ?
C75 H75 0.9900 . ?
C76 H76A 0.9700 . ?
C76 H76B 0.9700 . ?
C76 H76C 0.9700 . ?
C77 H77A 0.9700 . ?
C77 H77B 0.9700 . ?
C77 H77C 0.9700 . ?
C78 C79B 1.381(9) . ?
C78 C79A 1.401(9) . ?
C78 C80A 1.408(9) . ?
C78 C80B 1.410(8) . ?
C78 H78A 0.9900 . ?
C78 H78B 0.9900 . ?
C79A H79A 0.9700 . ?
C79A H79B 0.9700 . ?
C79A H79C 0.9700 . ?
C80A H80A 0.9700 . ?
C80A H80B 0.9700 . ?
C80A H80C 0.9700 . ?
C79B H79D 0.9700 . ?
C79B H79E 0.9700 . ?
C79B H79F 0.9700 . ?
C80B H80D 0.9700 . ?
C80B H80E 0.9700 . ?
C80B H80F 0.9700 . ?
C81 C83 1.513(8) . ?
C81 C82 1.533(9) . ?
C81 H81 0.9900 . ?
C82 H82A 0.9700 . ?
C82 H82B 0.9700 . ?
C82 H82C 0.9700 . ?
C83 H83A 0.9700 . ?
C83 H83B 0.9700 . ?
C83 H83C 0.9700 . ?
C84 C89 1.413(6) . ?
C84 C85 1.419(6) . ?
C85 C86 1.385(7) . ?
C85 C90 1.536(7) . ?
C86 C87 1.374(8) . ?
C86 H86 0.9400 . ?
C87 C88 1.386(8) . ?
C87 C93 1.537(9) . ?
C88 C89 1.384(7) . ?
C88 H88 0.9400 . ?
C89 C96 1.518(7) . ?
C90 C92 1.520(7) . ?
C90 C91 1.521(6) . ?
C90 H90 0.9900 . ?
C91 H91A 0.9700 . ?
C91 H91B 0.9700 . ?
C91 H91C 0.9700 . ?
C92 H92A 0.9700 . ?
C92 H92B 0.9700 . ?
C92 H92C 0.9700 . ?
C93 C95B 1.477(10) . ?
C93 C94A 1.492(11) . ?
C93 C94B 1.510(9) . ?
C93 C95A 1.512(11) . ?
C93 H93A 0.9900 . ?
C93 H93B 0.9900 . ?
C94A H94A 0.9700 . ?
C94A H94B 0.9700 . ?
C94A H94C 0.9700 . ?
C95A H95A 0.9700 . ?
C95A H95B 0.9700 . ?
C95A H95C 0.9700 . ?
C94B H94D 0.9700 . ?
C94B H94E 0.9700 . ?
C94B H94F 0.9700 . ?
C95B H95D 0.9700 . ?
C95B H95E 0.9700 . ?
C95B H95F 0.9700 . ?
C96 C97 1.525(7) . ?
C96 C98 1.542(7) . ?
C96 H96 0.9900 . ?
C97 H97A 0.9700 . ?
C97 H97B 0.9700 . ?
C97 H97C 0.9700 . ?
C98 H98A 0.9700 . ?
C98 H98B 0.9700 . ?
C98 H98C 0.9700 . ?
C99_1 C100_1 1.105(15) . ?
C99_1 C101_1 1.90(2) . ?
C99_1 H99A_1 0.9700 . ?
C99_1 H99B_1 0.9700 . ?
C99_1 H99C_1 0.9700 . ?
C100_1 C101_1 1.076(15) . ?
C100_1 C102_1 1.89(2) . ?
C100_1 H1A0_1 0.9800 . ?
C100_1 H1B0_1 0.9800 . ?
C101_1 C102_1 1.051(14) . ?
C101_1 C103_1 2.00(2) . ?
C101_1 H1A1_1 0.9800 . ?
C101_1 H1B1_1 0.9800 . ?
C102_1 C103_1 1.053(14) . ?
C102_1 C104_1 1.90(2) . ?
C102_1 H1A2_1 0.9800 . ?
C102_1 H1B2_1 0.9800 . ?
C103_1 C104_1 1.090(15) . ?
C103_1 H1A3_1 0.9800 . ?
C103_1 H1B3_1 0.9800 . ?
C104_1 H10A_1 0.9700 . ?
C104_1 H10B_1 0.9700 . ?
C104_1 H10C_1 0.9700 . ?
